data_8104906
loop_
_publ_author_name
'Fujisawa, Kiyoshi'
'Tiekink, Edward R. T.'

_publ_section_title
;
 Crystal structure and spectroscopic properties of
 chlorido{hydridotris[3-,5-dimethylpyrazol-1-yl-\kN
 3]borato}(3-,5-dimethylpyrazol-1-yl-\kN)copper(II), C20H30BClCuN8
;
_journal_issue 1
_journal_name_full 'Zeitschrift f\"ur Kristallographie - New Crystal Structures'
_journal_page_first 147
_journal_page_last 150
_journal_paper_doi 10.1515/ncrs-2020-0412
_journal_volume 236
_journal_year 2021
_chemical_formula_moiety 'C20 H30 B Cl Cu N8'
_chemical_formula_sum 'C20 H30 B Cl Cu N8'
_chemical_formula_weight 492.32
_space_group_crystal_system monoclinic
_space_group_IT_number 14
_space_group_name_Hall '-P 2ybc'
_space_group_name_H-M_alt 'P 1 21/c 1'
_atom_sites_solution_hydrogens mixed
_atom_sites_solution_primary direct
_atom_sites_solution_secondary difmap
_cell_angle_alpha 90
_cell_angle_beta 108.2680(10)
_cell_angle_gamma 90
_cell_formula_units_Z 4
_cell_length_a 17.1345(7)
_cell_length_b 7.8207(2)
_cell_length_c 19.0213(8)
_cell_measurement_reflns_used 303
_cell_measurement_temperature 184(2)
_cell_measurement_theta_max 27.50
_cell_measurement_theta_min 3.00
_cell_volume 2420.46(16)
_computing_cell_refinement 'CrystalClear-SM Expert [2]'
_computing_data_collection 'CrystalClear-SM Expert [2]'
_computing_data_reduction 'CrystalClear-SM Expert [2]'
_computing_molecular_graphics 'ORTEP-3 for Windows [5]'
_computing_publication_material 'SHELXL-2018/3 [4]'
_computing_structure_refinement 'SHELXL-2018/3 [4]'
_computing_structure_solution 'SIR2008 [3]'
_diffrn_ambient_temperature 184(2)
_diffrn_detector_area_resol_mean 7.314
_diffrn_measured_fraction_theta_full 0.991
_diffrn_measured_fraction_theta_max 0.991
_diffrn_measurement_device_type 'Rigaku Mercury70'
_diffrn_measurement_method \w
_diffrn_radiation_type MoK\a
_diffrn_radiation_wavelength 0.7107
_diffrn_reflns_av_R_equivalents 0.0217
_diffrn_reflns_av_unetI/netI 0.0232
_diffrn_reflns_Laue_measured_fraction_full 0.991
_diffrn_reflns_Laue_measured_fraction_max 0.991
_diffrn_reflns_limit_h_max 19
_diffrn_reflns_limit_h_min -22
_diffrn_reflns_limit_k_max 10
_diffrn_reflns_limit_k_min -6
_diffrn_reflns_limit_l_max 24
_diffrn_reflns_limit_l_min -21
_diffrn_reflns_number 18647
_diffrn_reflns_point_group_measured_fraction_full 0.991
_diffrn_reflns_point_group_measured_fraction_max 0.991
_diffrn_reflns_theta_full 25.241
_diffrn_reflns_theta_max 27.483
_diffrn_reflns_theta_min 3.242
_exptl_absorpt_coefficient_mu 1.036
_exptl_absorpt_correction_T_max 0.950
_exptl_absorpt_correction_T_min 0.691
_exptl_absorpt_correction_type multi-scan
_exptl_absorpt_process_details 'REQAB [1]'
_exptl_crystal_colour green
_exptl_crystal_density_diffrn 1.351
_exptl_crystal_description needle
_exptl_crystal_F_000 1028
_exptl_crystal_size_max 0.250
_exptl_crystal_size_mid 0.050
_exptl_crystal_size_min 0.050
_refine_diff_density_max 0.986
_refine_diff_density_min -0.307
_refine_diff_density_rms 0.059
_refine_ls_extinction_coef .
_refine_ls_extinction_method none
_refine_ls_goodness_of_fit_ref 1.071
_refine_ls_hydrogen_treatment mixed
_refine_ls_matrix_type full
_refine_ls_number_parameters 291
_refine_ls_number_reflns 5501
_refine_ls_number_restraints 1
_refine_ls_restrained_S_all 1.071
_refine_ls_R_factor_all 0.0345
_refine_ls_R_factor_gt 0.0322
_refine_ls_shift/su_max 0.001
_refine_ls_shift/su_mean 0.000
_refine_ls_structure_factor_coef Fsqd
_refine_ls_weighting_details 'w=1/[\s^2^(Fo^2^)+(0.0447P)^2^+1.6432P] where P=(Fo^2^+2Fc^2^)/3'
_refine_ls_weighting_scheme calc
_refine_ls_wR_factor_gt 0.0859
_refine_ls_wR_factor_ref 0.0876
_reflns_Friedel_coverage 0.000
_reflns_Friedel_fraction_full .
_reflns_Friedel_fraction_max .
_reflns_number_gt 5223
_reflns_number_total 5501
_reflns_threshold_expression 'I > 2\s(I)'
_cod_data_source_file suppl_j_ncrs-2020-0412_suppl.cif
_cod_data_source_block shelx
_cod_original_sg_symbol_H-M 'P 21/c'
_cod_database_code 8104906
_shelx_space_group_comment
;
The symmetry employed for this shelxl refinement is uniquely defined
by the following loop, which should always be used as a source of
symmetry information in preference to the above space-group names.
They are only intended as comments.
;
_shelx_estimated_absorpt_t_min 0.782
_shelx_estimated_absorpt_t_max 0.950

loop_
_space_group_symop_operation_xyz
'x, y, z'
'-x, y+1/2, -z+1/2'
'-x, -y, -z'
'x, -y-1/2, z-1/2'

loop_
_atom_site_label
_atom_site_type_symbol
_atom_site_fract_x
_atom_site_fract_y
_atom_site_fract_z
_atom_site_U_iso_or_equiv
_atom_site_adp_type
_atom_site_occupancy
_atom_site_site_symmetry_order
_atom_site_calc_flag
_atom_site_refinement_flags_posn
_atom_site_refinement_flags_adp
_atom_site_refinement_flags_occupancy
_atom_site_disorder_assembly
_atom_site_disorder_group
Cu Cu 0.26204(2) 0.12884(2) 0.19167(2) 0.01650(7) Uani 1 1 d . . . . .
Cl Cl 0.23805(3) -0.01354(6) 0.28935(3) 0.03204(12) Uani 1 1 d . . . . .
N11 N 0.37327(8) 0.02157(17) 0.20311(8) 0.0185(3) Uani 1 1 d . . . . .
N12 N 0.39609(8) 0.02229(17) 0.13957(8) 0.0185(3) Uani 1 1 d . . . . .
N21 N 0.21502(8) -0.00725(18) 0.08711(8) 0.0194(3) Uani 1 1 d . . . . .
N22 N 0.25958(9) 0.01586(17) 0.03908(8) 0.0193(3) Uani 1 1 d . . . . .
N31 N 0.30330(9) 0.33060(18) 0.14730(8) 0.0191(3) Uani 1 1 d . . . . .
N32 N 0.32879(8) 0.29815(18) 0.08695(8) 0.0188(3) Uani 1 1 d . . . . .
N41 N 0.15275(9) 0.25600(18) 0.17602(8) 0.0221(3) Uani 1 1 d . . . . .
N42 N 0.12066(10) 0.2654(2) 0.23280(9) 0.0273(3) Uani 1 1 d D . . . .
H42N H 0.1445(13) 0.203(3) 0.2717(9) 0.033 Uiso 1 1 d D U . . .
C11 C 0.43654(12) -0.0759(3) 0.33436(11) 0.0339(4) Uani 1 1 d . . . . .
H11A H 0.423730 0.033881 0.353069 0.051 Uiso 1 1 calc R U . . .
H11B H 0.491504 -0.113169 0.364326 0.051 Uiso 1 1 calc R U . . .
H11C H 0.395926 -0.161461 0.337332 0.051 Uiso 1 1 calc R U . . .
C12 C 0.43421(10) -0.0558(2) 0.25567(10) 0.0222(3) Uani 1 1 d . . . . .
C13 C 0.49568(11) -0.1068(2) 0.22598(11) 0.0267(4) Uani 1 1 d . . . . .
H13 H 0.545249 -0.165018 0.251111 0.032 Uiso 1 1 calc R U . . .
C14 C 0.46997(10) -0.0560(2) 0.15341(10) 0.0240(3) Uani 1 1 d . . . . .
C15 C 0.51228(13) -0.0791(3) 0.09596(12) 0.0361(5) Uani 1 1 d . . . . .
H15A H 0.477457 -0.147612 0.054939 0.054 Uiso 1 1 calc R U . . .
H15B H 0.564828 -0.137743 0.118032 0.054 Uiso 1 1 calc R U . . .
H15C H 0.522216 0.033035 0.077374 0.054 Uiso 1 1 calc R U . . .
C21 C 0.08398(13) -0.1345(3) 0.08674(13) 0.0352(5) Uani 1 1 d . . . . .
H21A H 0.107531 -0.116502 0.140223 0.053 Uiso 1 1 calc R U . . .
H21B H 0.067897 -0.254652 0.077043 0.053 Uiso 1 1 calc R U . . .
H21C H 0.035546 -0.061417 0.067228 0.053 Uiso 1 1 calc R U . . .
C22 C 0.14649(11) -0.0904(2) 0.04968(10) 0.0246(3) Uani 1 1 d . . . . .
C23 C 0.14640(13) -0.1214(3) -0.02276(11) 0.0325(4) Uani 1 1 d . . . . .
H23 H 0.104976 -0.178056 -0.060836 0.039 Uiso 1 1 calc R U . . .
C24 C 0.21882(12) -0.0527(2) -0.02769(10) 0.0278(4) Uani 1 1 d . . . . .
C25 C 0.25174(16) -0.0501(4) -0.09226(12) 0.0451(6) Uani 1 1 d . . . . .
H25A H 0.255806 0.068475 -0.107451 0.068 Uiso 1 1 calc R U . . .
H25B H 0.214560 -0.113889 -0.133648 0.068 Uiso 1 1 calc R U . . .
H25C H 0.306310 -0.103057 -0.077757 0.068 Uiso 1 1 calc R U . . .
C31 C 0.27966(14) 0.5805(3) 0.21757(13) 0.0364(5) Uani 1 1 d . . . . .
H31A H 0.220371 0.602436 0.201885 0.055 Uiso 1 1 calc R U . . .
H31B H 0.309425 0.688642 0.231413 0.055 Uiso 1 1 calc R U . . .
H31C H 0.294377 0.503118 0.260244 0.055 Uiso 1 1 calc R U . . .
C32 C 0.30219(11) 0.5004(2) 0.15545(10) 0.0232(3) Uani 1 1 d . . . . .
C33 C 0.32633(12) 0.5789(2) 0.09957(11) 0.0282(4) Uani 1 1 d . . . . .
H33 H 0.330712 0.698151 0.092141 0.034 Uiso 1 1 calc R U . . .
C34 C 0.34252(11) 0.4483(2) 0.05736(10) 0.0241(3) Uani 1 1 d . . . . .
C35 C 0.37099(14) 0.4584(3) -0.00928(12) 0.0358(4) Uani 1 1 d . . . . .
H35A H 0.423883 0.399517 0.000987 0.054 Uiso 1 1 calc R U . . .
H35B H 0.377389 0.578533 -0.021043 0.054 Uiso 1 1 calc R U . . .
H35C H 0.330362 0.403687 -0.051417 0.054 Uiso 1 1 calc R U . . .
C41 C 0.11463(13) 0.3682(3) 0.04744(11) 0.0332(4) Uani 1 1 d . . . . .
H41A H 0.147908 0.470950 0.049066 0.050 Uiso 1 1 calc R U . . .
H41B H 0.061519 0.381148 0.008724 0.050 Uiso 1 1 calc R U . . .
H41C H 0.143411 0.268385 0.036519 0.050 Uiso 1 1 calc R U . . .
C42 C 0.10100(11) 0.3442(2) 0.12042(11) 0.0259(4) Uani 1 1 d . . . . .
C43 C 0.03564(12) 0.4065(3) 0.14299(14) 0.0356(5) Uani 1 1 d . . . . .
H43 H -0.009678 0.472329 0.114116 0.043 Uiso 1 1 calc R U . . .
C44 C 0.04986(13) 0.3539(3) 0.21465(14) 0.0357(5) Uani 1 1 d . . . . .
C45 C 0.00349(18) 0.3768(3) 0.26903(19) 0.0577(8) Uani 1 1 d . . . . .
H45A H 0.011081 0.275640 0.300867 0.087 Uiso 1 1 calc R U . . .
H45B H -0.055094 0.391742 0.242239 0.087 Uiso 1 1 calc R U . . .
H45C H 0.024191 0.478073 0.299539 0.087 Uiso 1 1 calc R U . . .
B1 B 0.34288(12) 0.1108(2) 0.06774(10) 0.0187(3) Uani 1 1 d . . . . .
H1 H 0.371706 0.107742 0.029464 0.022 Uiso 1 1 calc R U . . .

loop_
_atom_site_aniso_label
_atom_site_aniso_U_11
_atom_site_aniso_U_22
_atom_site_aniso_U_33
_atom_site_aniso_U_23
_atom_site_aniso_U_13
_atom_site_aniso_U_12
Cu 0.01581(11) 0.01792(11) 0.01704(11) 0.00098(7) 0.00698(8) 0.00113(7)
Cl 0.0326(2) 0.0386(2) 0.0308(2) 0.01466(19) 0.01833(19) 0.01137(18)
N11 0.0180(6) 0.0204(6) 0.0182(7) 0.0012(5) 0.0073(5) 0.0006(5)
N12 0.0171(6) 0.0196(6) 0.0205(7) 0.0004(5) 0.0083(5) 0.0009(5)
N21 0.0190(7) 0.0206(6) 0.0204(7) -0.0017(5) 0.0087(5) -0.0020(5)
N22 0.0213(7) 0.0206(6) 0.0173(7) -0.0018(5) 0.0077(5) -0.0010(5)
N31 0.0197(7) 0.0180(6) 0.0212(7) -0.0008(5) 0.0087(5) -0.0002(5)
N32 0.0194(6) 0.0193(6) 0.0190(7) 0.0017(5) 0.0078(5) -0.0013(5)
N41 0.0194(7) 0.0236(7) 0.0255(7) 0.0014(6) 0.0104(6) 0.0017(5)
N42 0.0277(8) 0.0269(8) 0.0343(9) 0.0043(6) 0.0198(7) 0.0064(6)
C11 0.0268(9) 0.0484(12) 0.0224(9) 0.0058(8) 0.0017(7) 0.0047(8)
C12 0.0190(8) 0.0230(8) 0.0223(8) 0.0009(6) 0.0030(6) 0.0001(6)
C13 0.0175(8) 0.0272(9) 0.0337(10) 0.0024(7) 0.0057(7) 0.0049(6)
C14 0.0177(8) 0.0238(8) 0.0319(9) -0.0024(7) 0.0098(7) 0.0018(6)
C15 0.0294(10) 0.0449(11) 0.0396(11) 0.0000(9) 0.0190(9) 0.0099(9)
C21 0.0252(9) 0.0393(11) 0.0426(12) -0.0027(9) 0.0130(9) -0.0119(8)
C22 0.0224(8) 0.0232(8) 0.0272(9) -0.0022(7) 0.0060(7) -0.0040(6)
C23 0.0314(10) 0.0363(10) 0.0257(9) -0.0077(8) 0.0031(8) -0.0103(8)
C24 0.0312(9) 0.0309(9) 0.0202(8) -0.0049(7) 0.0062(7) -0.0032(7)
C25 0.0523(14) 0.0625(15) 0.0235(10) -0.0125(10) 0.0162(10) -0.0137(12)
C31 0.0440(12) 0.0257(9) 0.0444(12) -0.0125(9) 0.0210(10) -0.0029(8)
C32 0.0220(8) 0.0177(7) 0.0290(9) -0.0017(6) 0.0067(7) -0.0006(6)
C33 0.0300(9) 0.0188(8) 0.0351(10) 0.0028(7) 0.0090(8) -0.0033(7)
C34 0.0229(8) 0.0231(8) 0.0257(9) 0.0061(7) 0.0070(7) -0.0027(6)
C35 0.0451(12) 0.0355(10) 0.0311(10) 0.0090(8) 0.0184(9) -0.0055(9)
C41 0.0292(10) 0.0378(11) 0.0273(10) 0.0065(8) 0.0015(8) 0.0063(8)
C42 0.0195(8) 0.0238(8) 0.0328(10) 0.0032(7) 0.0059(7) -0.0001(6)
C43 0.0228(9) 0.0298(9) 0.0549(13) 0.0088(9) 0.0134(9) 0.0081(7)
C44 0.0309(10) 0.0298(10) 0.0554(14) 0.0060(9) 0.0266(10) 0.0087(8)
C45 0.0580(16) 0.0547(15) 0.082(2) 0.0165(13) 0.0532(16) 0.0262(13)
B1 0.0202(9) 0.0208(8) 0.0177(8) -0.0004(6) 0.0095(7) 0.0003(6)

loop_
_atom_type_symbol
_atom_type_description
_atom_type_scat_dispersion_real
_atom_type_scat_dispersion_imag
_atom_type_scat_source
C C 0.0033 0.0016 'International Tables Vol C Tables 4.2.6.8 and 6.1.1.4'
H H 0.0000 0.0000 'International Tables Vol C Tables 4.2.6.8 and 6.1.1.4'
B B 0.0013 0.0007 'International Tables Vol C Tables 4.2.6.8 and 6.1.1.4'
Cl Cl 0.1484 0.1585 'International Tables Vol C Tables 4.2.6.8 and 6.1.1.4'
Cu Cu 0.3201 1.2651 'International Tables Vol C Tables 4.2.6.8 and 6.1.1.4'
N N 0.0061 0.0033 'International Tables Vol C Tables 4.2.6.8 and 6.1.1.4'

loop_
_geom_angle_atom_site_label_1
_geom_angle_atom_site_label_2
_geom_angle_atom_site_label_3
_geom_angle
_geom_angle_site_symmetry_1
_geom_angle_site_symmetry_3
N31 Cu N11 85.86(6) . .
N31 Cu N41 89.07(6) . .
N11 Cu N41 174.93(6) . .
N31 Cu N21 94.48(5) . .
N11 Cu N21 87.83(5) . .
N41 Cu N21 92.56(6) . .
N31 Cu Cl 152.45(4) . .
N11 Cu Cl 96.45(4) . .
N41 Cu Cl 88.05(4) . .
N21 Cu Cl 113.02(4) . .
C12 N11 N12 106.61(13) . .
C12 N11 Cu 138.68(12) . .
N12 N11 Cu 114.70(10) . .
C14 N12 N11 109.35(14) . .
C14 N12 B1 128.98(14) . .
N11 N12 B1 121.60(13) . .
C22 N21 N22 106.77(14) . .
C22 N21 Cu 137.49(12) . .
N22 N21 Cu 114.82(10) . .
C24 N22 N21 109.93(14) . .
C24 N22 B1 131.89(15) . .
N21 N22 B1 118.18(13) . .
C32 N31 N32 107.46(14) . .
C32 N31 Cu 135.05(12) . .
N32 N31 Cu 116.72(10) . .
C34 N32 N31 109.21(14) . .
C34 N32 B1 131.52(14) . .
N31 N32 B1 119.09(13) . .
C42 N41 N42 105.48(14) . .
C42 N41 Cu 135.28(13) . .
N42 N41 Cu 119.20(11) . .
C44 N42 N41 112.41(17) . .
C44 N42 H42N 130.4(16) . .
N41 N42 H42N 116.5(15) . .
C12 C11 H11A 109.5 . .
C12 C11 H11B 109.5 . .
H11A C11 H11B 109.5 . .
C12 C11 H11C 109.5 . .
H11A C11 H11C 109.5 . .
H11B C11 H11C 109.5 . .
N11 C12 C13 109.64(16) . .
N11 C12 C11 124.35(16) . .
C13 C12 C11 125.96(16) . .
C14 C13 C12 106.18(15) . .
C14 C13 H13 126.9 . .
C12 C13 H13 126.9 . .
N12 C14 C13 108.21(16) . .
N12 C14 C15 123.25(17) . .
C13 C14 C15 128.54(17) . .
C14 C15 H15A 109.5 . .
C14 C15 H15B 109.5 . .
H15A C15 H15B 109.5 . .
C14 C15 H15C 109.5 . .
H15A C15 H15C 109.5 . .
H15B C15 H15C 109.5 . .
C22 C21 H21A 109.5 . .
C22 C21 H21B 109.5 . .
H21A C21 H21B 109.5 . .
C22 C21 H21C 109.5 . .
H21A C21 H21C 109.5 . .
H21B C21 H21C 109.5 . .
N21 C22 C23 109.81(16) . .
N21 C22 C21 120.06(17) . .
C23 C22 C21 130.13(17) . .
C24 C23 C22 106.00(16) . .
C24 C23 H23 127.0 . .
C22 C23 H23 127.0 . .
N22 C24 C23 107.48(16) . .
N22 C24 C25 123.07(18) . .
C23 C24 C25 129.45(18) . .
C24 C25 H25A 109.5 . .
C24 C25 H25B 109.5 . .
H25A C25 H25B 109.5 . .
C24 C25 H25C 109.5 . .
H25A C25 H25C 109.5 . .
H25B C25 H25C 109.5 . .
C32 C31 H31A 109.5 . .
C32 C31 H31B 109.5 . .
H31A C31 H31B 109.5 . .
C32 C31 H31C 109.5 . .
H31A C31 H31C 109.5 . .
H31B C31 H31C 109.5 . .
N31 C32 C33 109.23(16) . .
N31 C32 C31 121.71(17) . .
C33 C32 C31 129.04(17) . .
C34 C33 C32 106.20(15) . .
C34 C33 H33 126.9 . .
C32 C33 H33 126.9 . .
N32 C34 C33 107.88(16) . .
N32 C34 C35 122.87(17) . .
C33 C34 C35 129.24(17) . .
C34 C35 H35A 109.5 . .
C34 C35 H35B 109.5 . .
H35A C35 H35B 109.5 . .
C34 C35 H35C 109.5 . .
H35A C35 H35C 109.5 . .
H35B C35 H35C 109.5 . .
C42 C41 H41A 109.5 . .
C42 C41 H41B 109.5 . .
H41A C41 H41B 109.5 . .
C42 C41 H41C 109.5 . .
H41A C41 H41C 109.5 . .
H41B C41 H41C 109.5 . .
N41 C42 C43 109.32(17) . .
N41 C42 C41 122.85(16) . .
C43 C42 C41 127.83(18) . .
C44 C43 C42 106.83(17) . .
C44 C43 H43 126.6 . .
C42 C43 H43 126.6 . .
N42 C44 C43 105.94(18) . .
N42 C44 C45 121.0(2) . .
C43 C44 C45 133.1(2) . .
C44 C45 H45A 109.5 . .
C44 C45 H45B 109.5 . .
H45A C45 H45B 109.5 . .
C44 C45 H45C 109.5 . .
H45A C45 H45C 109.5 . .
H45B C45 H45C 109.5 . .
N32 B1 N12 107.89(13) . .
N32 B1 N22 110.01(13) . .
N12 B1 N22 108.62(13) . .
N32 B1 H1 110.1 . .
N12 B1 H1 110.1 . .
N22 B1 H1 110.1 . .

loop_
_geom_bond_atom_site_label_1
_geom_bond_atom_site_label_2
_geom_bond_distance
_geom_bond_site_symmetry_2
Cu N31 2.0189(14) .
Cu N11 2.0305(14) .
Cu N41 2.0579(14) .
Cu N21 2.1756(14) .
Cu Cl 2.3107(5) .
N11 C12 1.342(2) .
N11 N12 1.3821(19) .
N12 C14 1.356(2) .
N12 B1 1.548(2) .
N21 C22 1.336(2) .
N21 N22 1.3739(19) .
N22 C24 1.354(2) .
N22 B1 1.548(2) .
N31 C32 1.338(2) .
N31 N32 1.3738(19) .
N32 C34 1.355(2) .
N32 B1 1.547(2) .
N41 C42 1.339(2) .
N41 N42 1.359(2) .
N42 C44 1.344(2) .
N42 H42N 0.872(10) .
C11 C12 1.493(3) .
C11 H11A 0.9800 .
C11 H11B 0.9800 .
C11 H11C 0.9800 .
C12 C13 1.400(3) .
C13 C14 1.370(3) .
C13 H13 0.9500 .
C14 C15 1.500(3) .
C15 H15A 0.9800 .
C15 H15B 0.9800 .
C15 H15C 0.9800 .
C21 C22 1.496(3) .
C21 H21A 0.9800 .
C21 H21B 0.9800 .
C21 H21C 0.9800 .
C22 C23 1.399(3) .
C23 C24 1.382(3) .
C23 H23 0.9500 .
C24 C25 1.504(3) .
C25 H25A 0.9800 .
C25 H25B 0.9800 .
C25 H25C 0.9800 .
C31 C32 1.491(3) .
C31 H31A 0.9800 .
C31 H31B 0.9800 .
C31 H31C 0.9800 .
C32 C33 1.398(3) .
C33 C34 1.380(3) .
C33 H33 0.9500 .
C34 C35 1.496(3) .
C35 H35A 0.9800 .
C35 H35B 0.9800 .
C35 H35C 0.9800 .
C41 C42 1.490(3) .
C41 H41A 0.9800 .
C41 H41B 0.9800 .
C41 H41C 0.9800 .
C42 C43 1.406(3) .
C43 C44 1.370(3) .
C43 H43 0.9500 .
C44 C45 1.500(3) .
C45 H45A 0.9800 .
C45 H45B 0.9800 .
C45 H45C 0.9800 .
B1 H1 1.0000 .

loop_
_geom_torsion_atom_site_label_1
_geom_torsion_atom_site_label_2
_geom_torsion_atom_site_label_3
_geom_torsion_atom_site_label_4
_geom_torsion
_geom_torsion_site_symmetry_1
_geom_torsion_site_symmetry_2
_geom_torsion_site_symmetry_3
_geom_torsion_site_symmetry_4
C12 N11 N12 C14 0.70(18) . . . .
Cu N11 N12 C14 -178.49(11) . . . .
C12 N11 N12 B1 -176.49(14) . . . .
Cu N11 N12 B1 4.32(18) . . . .
C22 N21 N22 C24 -0.03(19) . . . .
Cu N21 N22 C24 -171.01(12) . . . .
C22 N21 N22 B1 179.70(14) . . . .
Cu N21 N22 B1 8.72(17) . . . .
C32 N31 N32 C34 -0.69(18) . . . .
Cu N31 N32 C34 170.82(11) . . . .
C32 N31 N32 B1 175.04(14) . . . .
Cu N31 N32 B1 -13.45(18) . . . .
C42 N41 N42 C44 1.1(2) . . . .
Cu N41 N42 C44 179.25(13) . . . .
N12 N11 C12 C13 -0.75(19) . . . .
Cu N11 C12 C13 178.13(13) . . . .
N12 N11 C12 C11 176.71(17) . . . .
Cu N11 C12 C11 -4.4(3) . . . .
N11 C12 C13 C14 0.5(2) . . . .
C11 C12 C13 C14 -176.88(18) . . . .
N11 N12 C14 C13 -0.37(19) . . . .
B1 N12 C14 C13 176.55(16) . . . .
N11 N12 C14 C15 179.28(17) . . . .
B1 N12 C14 C15 -3.8(3) . . . .
C12 C13 C14 N12 -0.1(2) . . . .
C12 C13 C14 C15 -179.72(19) . . . .
N22 N21 C22 C23 0.0(2) . . . .
Cu N21 C22 C23 167.82(14) . . . .
N22 N21 C22 C21 -179.63(16) . . . .
Cu N21 C22 C21 -11.8(3) . . . .
N21 C22 C23 C24 0.1(2) . . . .
C21 C22 C23 C24 179.6(2) . . . .
N21 N22 C24 C23 0.1(2) . . . .
B1 N22 C24 C23 -179.61(17) . . . .
N21 N22 C24 C25 -179.39(19) . . . .
B1 N22 C24 C25 0.9(3) . . . .
C22 C23 C24 N22 -0.1(2) . . . .
C22 C23 C24 C25 179.3(2) . . . .
N32 N31 C32 C33 0.6(2) . . . .
Cu N31 C32 C33 -168.64(13) . . . .
N32 N31 C32 C31 -178.10(17) . . . .
Cu N31 C32 C31 12.7(3) . . . .
N31 C32 C33 C34 -0.3(2) . . . .
C31 C32 C33 C34 178.28(19) . . . .
N31 N32 C34 C33 0.51(19) . . . .
B1 N32 C34 C33 -174.51(17) . . . .
N31 N32 C34 C35 -179.99(17) . . . .
B1 N32 C34 C35 5.0(3) . . . .
C32 C33 C34 N32 -0.1(2) . . . .
C32 C33 C34 C35 -179.60(19) . . . .
N42 N41 C42 C43 -0.9(2) . . . .
Cu N41 C42 C43 -178.65(14) . . . .
N42 N41 C42 C41 178.88(17) . . . .
Cu N41 C42 C41 1.1(3) . . . .
N41 C42 C43 C44 0.5(2) . . . .
C41 C42 C43 C44 -179.3(2) . . . .
N41 N42 C44 C43 -0.8(2) . . . .
N41 N42 C44 C45 178.9(2) . . . .
C42 C43 C44 N42 0.2(2) . . . .
C42 C43 C44 C45 -179.4(3) . . . .
C34 N32 B1 N12 126.10(18) . . . .
N31 N32 B1 N12 -48.52(18) . . . .
C34 N32 B1 N22 -115.56(18) . . . .
N31 N32 B1 N22 69.82(18) . . . .
C14 N12 B1 N32 -122.16(17) . . . .
N11 N12 B1 N32 54.43(18) . . . .
C14 N12 B1 N22 118.62(18) . . . .
N11 N12 B1 N22 -64.80(18) . . . .
C24 N22 B1 N32 114.98(19) . . . .
N21 N22 B1 N32 -64.67(18) . . . .
C24 N22 B1 N12 -127.13(19) . . . .
N21 N22 B1 N12 53.22(18) . . . .
